data_1536941
loop_
_publ_author_name
'Koz'min, P.A.'
'Abbasova, T.A.'
'Osmanov, N.S.'
'Surazhskaya, M.D.'
'Kotel'nikova, A.S.'
'Tagiev, I.B.'
'Larina, T.B.'

_publ_section_title
;
 Synthesis and crystal structure of K2 (Re6 Br14) * 2.5(H2 O) compounds
;
_journal_name_full 'Zhurnal Neorganicheskoi Khimii'
_journal_page_first 449
_journal_page_last 451
_journal_volume 38
_journal_year 1993
_chemical_formula_sum 'K2 O2.5'
_chemical_name_systematic 'K2 Re6 Br14 (H2 O)2.5'
_space_group_IT_number 2
_symmetry_space_group_name_Hall '-P 1'
_symmetry_space_group_name_H-M 'P -1'
_cell_angle_alpha 96.29
_cell_angle_beta 102.72
_cell_angle_gamma 99.38
_cell_formula_units_Z 2
_cell_length_a 9.896
_cell_length_b 10.423
_cell_length_c 14.492
_cell_volume 1422.087
_citation_journal_id_ASTM ZNOKAQ
_cod_data_source_file Kozmin_ZNOKAQ_1993_1438.cif
_cod_data_source_block K2O2.5
_cod_database_code 1536941

loop_
_symmetry_equiv_pos_as_xyz
x,y,z
-x,-y,-z

loop_
_atom_site_label
_atom_site_type_symbol
_atom_site_fract_x
_atom_site_fract_y
_atom_site_fract_z
_atom_site_occupancy
_atom_site_U_iso_or_equiv
O1 O-2 0.499 0.717 0.15 1 0.0
O2 O-2 0.408 0.98 0.525 0.5 0.0
K2 K+1 0.403 0.829 0.317 1 0.0
O3 O-2 0.492 0.868 -0.006 1 0.0
K1 K+1 0.208 0.27 0.7852 1 0.0
